data_7036334
loop_
_publ_author_name
'Nakamura, Go'
'Kondo, Mio'
'Crisalli, Meredith'
'Lee, Sze Koon'
'Shibata, Akane'
'Ford, Peter C.'
'Masaoka, Shigeyuki'

_publ_section_title
;
 Syntheses and properties of phosphine-substituted ruthenium(ii)
 polypyridine complexes with nitrogen oxides.
;
_journal_issue 39
_journal_name_full 'Dalton transactions (Cambridge, England : 2003)'
_journal_page_first 17189
_journal_page_last 17200
_journal_paper_doi 10.1039/c5dt02994e
_journal_volume 44
_journal_year 2015
_chemical_formula_moiety 'C45 H35 N4 O2 P2 Ru, F6 P, 2(C H4 O)'
_chemical_formula_sum 'C47 H43 F6 N4 O4 P3 Ru'
_chemical_formula_weight 1035.83
_chemical_name_common PP-NO2
_chemical_name_systematic
;
PP-NO2
;
_space_group_IT_number 14
_symmetry_cell_setting monoclinic
_symmetry_Int_Tables_number 14
_symmetry_space_group_name_Hall '-P 2ybc'
_symmetry_space_group_name_H-M 'P 1 21/c 1'
_atom_sites_solution_hydrogens geom
_audit_creation_date 2015-08-25T09:48:09-00:00
_audit_creation_method 'WinGX routine CIF_UPDATE'
_audit_update_record
;
2015-08-25 deposited with the CCDC.
2015-08-28 downloaded from the CCDC.
;
_cell_angle_alpha 90
_cell_angle_beta 106.853(3)
_cell_angle_gamma 90
_cell_formula_units_Z 4
_cell_length_a 17.1049(6)
_cell_length_b 13.0763(6)
_cell_length_c 20.1547(8)
_cell_measurement_reflns_used 488
_cell_measurement_temperature 103(2)
_cell_measurement_theta_max 38.5
_cell_measurement_theta_min 23.7
_cell_volume 4314.4(3)
_computing_data_collection 'APEX2 v2014.11'
_computing_molecular_graphics 'Ortep-3 for Windows (Farrugia, 1997)'
_computing_publication_material 'WinGX publication routines (Farrugia, 1999)'
_computing_structure_refinement 'SHELXL-2014 (Sheldrick, 2014)'
_computing_structure_solution 'SIR92 (Giacovazzo et al, 1993)'
_diffrn_ambient_temperature 103(2)
_diffrn_measured_fraction_theta_full 0.994
_diffrn_measured_fraction_theta_max 0.994
_diffrn_measurement_device_type 'Bruker Kappa Apex II CCD'
_diffrn_measurement_method \w
_diffrn_radiation_probe x-ray
_diffrn_radiation_type MoK\a
_diffrn_radiation_wavelength 0.71073
_diffrn_reflns_av_R_equivalents 0.0663
_diffrn_reflns_Laue_measured_fraction_full 0.994
_diffrn_reflns_Laue_measured_fraction_max 0.994
_diffrn_reflns_limit_h_max 22
_diffrn_reflns_limit_h_min -22
_diffrn_reflns_limit_k_max 11
_diffrn_reflns_limit_k_min -17
_diffrn_reflns_limit_l_max 26
_diffrn_reflns_limit_l_min -26
_diffrn_reflns_number 34576
_diffrn_reflns_point_group_measured_fraction_full 0.994
_diffrn_reflns_point_group_measured_fraction_max 0.994
_diffrn_reflns_theta_full 25.242
_diffrn_reflns_theta_max 28.379
_diffrn_reflns_theta_min 1.881
_exptl_absorpt_coefficient_mu 0.552
_exptl_absorpt_correction_T_max 0.7457
_exptl_absorpt_correction_T_min 0.6186
_exptl_absorpt_correction_type multi-scan
_exptl_absorpt_process_details sababs
_exptl_crystal_colour orange
_exptl_crystal_density_diffrn 1.595
_exptl_crystal_description block
_exptl_crystal_F_000 2112
_exptl_crystal_size_max 0.15
_exptl_crystal_size_mid 0.1
_exptl_crystal_size_min 0.05
_refine_diff_density_max 0.815
_refine_diff_density_min -0.56
_refine_diff_density_rms 0.093
_refine_ls_extinction_method none
_refine_ls_goodness_of_fit_ref 1.004
_refine_ls_hydrogen_treatment constr
_refine_ls_matrix_type full
_refine_ls_number_parameters 590
_refine_ls_number_reflns 10735
_refine_ls_number_restraints 0
_refine_ls_restrained_S_all 1.004
_refine_ls_R_factor_all 0.0719
_refine_ls_R_factor_gt 0.0397
_refine_ls_shift/su_max 0.001
_refine_ls_shift/su_mean 0
_refine_ls_structure_factor_coef Fsqd
_refine_ls_weighting_details 'w=1/[\s^2^(Fo^2^)+(0.0416P)^2^+0.3736P] where P=(Fo^2^+2Fc^2^)/3'
_refine_ls_weighting_scheme calc
_refine_ls_wR_factor_gt 0.0831
_refine_ls_wR_factor_ref 0.0941
_reflns_number_gt 7433
_reflns_number_total 10735
_reflns_threshold_expression 'I > 2\s(I)'
_cod_data_source_file c5dt02994e2.cif
_cod_data_source_block PP-NO2
_cod_depositor_comments 'Adding full bibliography for 7036332--7036334.cif.'
_cod_original_sg_symbol_H-M 'P 21/c'
_cod_database_code 7036334

loop_
_symmetry_equiv_pos_as_xyz
'x, y, z'
'-x, y+1/2, -z+1/2'
'-x, -y, -z'
'x, -y-1/2, z-1/2'

loop_
_atom_site_label
_atom_site_type_symbol
_atom_site_fract_x
_atom_site_fract_y
_atom_site_fract_z
_atom_site_U_iso_or_equiv
_atom_site_adp_type
_atom_site_occupancy
_atom_site_calc_flag
C1 C 0.24075(16) 0.4854(2) 0.35035(14) 0.0146(6) Uani 1 d
H1 H 0.201 0.4827 0.3748 0.018 Uiso 1 calc
C2 C 0.27723(16) 0.5782(2) 0.34569(15) 0.0176(6) Uani 1 d
H2 H 0.2622 0.6378 0.366 0.021 Uiso 1 calc
C3 C 0.33593(16) 0.5831(2) 0.31107(15) 0.0184(6) Uani 1 d
H3 H 0.3626 0.6459 0.3077 0.022 Uiso 1 calc
C4 C 0.35524(16) 0.4949(2) 0.28133(15) 0.0169(6) Uani 1 d
H4 H 0.3956 0.4965 0.2574 0.02 Uiso 1 calc
C5 C 0.31552(15) 0.4040(2) 0.28652(14) 0.0135(5) Uani 1 d
C6 C 0.32813(15) 0.3097(2) 0.25096(14) 0.0142(5) Uani 1 d
C7 C 0.37856(16) 0.2981(2) 0.20906(15) 0.0189(6) Uani 1 d
H7 H 0.4126 0.3526 0.203 0.023 Uiso 1 calc
C8 C 0.37851(17) 0.2050(2) 0.17586(16) 0.0224(6) Uani 1 d
H8 H 0.413 0.1957 0.1469 0.027 Uiso 1 calc
C9 C 0.32908(17) 0.1259(2) 0.18448(15) 0.0200(6) Uani 1 d
H9 H 0.3285 0.0625 0.1614 0.024 Uiso 1 calc
C10 C 0.27983(16) 0.1414(2) 0.22807(14) 0.0148(6) Uani 1 d
C11 C 0.22571(16) 0.0656(2) 0.24553(14) 0.0132(5) Uani 1 d
C12 C 0.21766(17) -0.0329(2) 0.21958(16) 0.0197(6) Uani 1 d
H12 H 0.2466 -0.0533 0.188 0.024 Uiso 1 calc
C13 C 0.16754(19) -0.1018(2) 0.23957(16) 0.0219(6) Uani 1 d
H13 H 0.1601 -0.1689 0.2208 0.026 Uiso 1 calc
C14 C 0.12862(17) -0.0712(2) 0.28717(16) 0.0200(6) Uani 1 d
H14 H 0.0945 -0.1173 0.3023 0.024 Uiso 1 calc
C15 C 0.13987(16) 0.0271(2) 0.31245(15) 0.0154(6) Uani 1 d
H15 H 0.1139 0.0466 0.3463 0.018 Uiso 1 calc
C16 C 0.01930(15) 0.2121(2) 0.36309(15) 0.0137(5) Uani 1 d
C17 C -0.01001(15) 0.1691(2) 0.29709(14) 0.0144(5) Uani 1 d
H17 H 0.024 0.1673 0.2673 0.017 Uiso 1 calc
C18 C -0.08864(17) 0.1287(2) 0.27454(16) 0.0181(6) Uani 1 d
H18 H -0.1079 0.0992 0.2297 0.022 Uiso 1 calc
C19 C -0.13850(17) 0.1315(2) 0.31733(16) 0.0201(6) Uani 1 d
H19 H -0.1913 0.1013 0.3025 0.024 Uiso 1 calc
C20 C -0.11234(17) 0.1776(2) 0.38138(16) 0.0220(6) Uani 1 d
H20 H -0.1476 0.1814 0.4101 0.026 Uiso 1 calc
C21 C -0.03381(16) 0.2189(2) 0.40392(15) 0.0177(6) Uani 1 d
H21 H -0.0163 0.252 0.4477 0.021 Uiso 1 calc
C22 C 0.10449(15) 0.3829(2) 0.42964(15) 0.0132(5) Uani 1 d
C23 C 0.05187(16) 0.4494(2) 0.38313(15) 0.0165(6) Uani 1 d
H23 H 0.0253 0.4276 0.3372 0.02 Uiso 1 calc
C24 C 0.03831(18) 0.5476(2) 0.40407(17) 0.0225(7) Uani 1 d
H24 H 0.0021 0.5925 0.3726 0.027 Uiso 1 calc
C25 C 0.0777(2) 0.5796(2) 0.47072(18) 0.0274(7) Uani 1 d
H25 H 0.0697 0.6473 0.4846 0.033 Uiso 1 calc
C26 C 0.1284(2) 0.5138(2) 0.51720(17) 0.0262(7) Uani 1 d
H26 H 0.1542 0.5359 0.5632 0.031 Uiso 1 calc
C27 C 0.14214(17) 0.4149(2) 0.49713(15) 0.0181(6) Uani 1 d
H27 H 0.177 0.3697 0.5294 0.022 Uiso 1 calc
C28 C 0.17245(15) 0.1820(2) 0.47250(14) 0.0120(5) Uani 1 d
C29 C 0.13531(17) 0.1578(2) 0.52394(15) 0.0170(6) Uani 1 d
H29 H 0.0828 0.1847 0.5209 0.02 Uiso 1 calc
C30 C 0.17395(17) 0.0952(2) 0.57912(15) 0.0175(6) Uani 1 d
H30 H 0.1475 0.0786 0.6131 0.021 Uiso 1 calc
C31 C 0.25140(17) 0.0566(2) 0.58493(15) 0.0187(6) Uani 1 d
H31 H 0.2769 0.0115 0.6218 0.022 Uiso 1 calc
C32 C 0.29124(16) 0.0842(2) 0.53676(15) 0.0164(6) Uani 1 d
H32 H 0.3452 0.0608 0.5419 0.02 Uiso 1 calc
C33 C 0.25186(15) 0.1465(2) 0.48061(14) 0.0124(5) Uani 1 d
C34 C 0.36306(15) 0.0844(2) 0.40249(14) 0.0131(5) Uani 1 d
C35 C 0.42841(16) 0.1023(2) 0.37525(15) 0.0179(6) Uani 1 d
H35 H 0.4452 0.1704 0.3703 0.022 Uiso 1 calc
C36 C 0.46864(18) 0.0209(2) 0.35546(17) 0.0245(7) Uani 1 d
H36 H 0.5142 0.0332 0.3385 0.029 Uiso 1 calc
C37 C 0.44233(19) -0.0786(2) 0.36043(17) 0.0258(7) Uani 1 d
H37 H 0.4697 -0.1343 0.3467 0.031 Uiso 1 calc
C38 C 0.37640(18) -0.0965(2) 0.38539(17) 0.0237(7) Uani 1 d
H38 H 0.3579 -0.1645 0.3879 0.028 Uiso 1 calc
C39 C 0.33717(16) -0.0161(2) 0.40669(15) 0.0168(6) Uani 1 d
H39 H 0.2923 -0.0292 0.4243 0.02 Uiso 1 calc
C40 C 0.37645(16) 0.2829(2) 0.47314(14) 0.0129(5) Uani 1 d
C41 C 0.34412(16) 0.3742(2) 0.48914(15) 0.0157(6) Uani 1 d
H41 H 0.2872 0.3866 0.4705 0.019 Uiso 1 calc
C42 C 0.39239(17) 0.4470(2) 0.53133(15) 0.0186(6) Uani 1 d
H42 H 0.3689 0.5084 0.5421 0.022 Uiso 1 calc
C43 C 0.47598(18) 0.4293(2) 0.55784(16) 0.0213(6) Uani 1 d
H43 H 0.5102 0.479 0.5865 0.026 Uiso 1 calc
C44 C 0.50891(17) 0.3394(2) 0.54233(16) 0.0213(6) Uani 1 d
H44 H 0.5659 0.3276 0.5607 0.026 Uiso 1 calc
C45 C 0.46038(16) 0.2659(2) 0.50054(15) 0.0178(6) Uani 1 d
H45 H 0.484 0.2042 0.4905 0.021 Uiso 1 calc
C46 C 0.2471(2) 0.7659(3) 0.48091(19) 0.0395(9) Uani 1 d
H46A H 0.3052 0.7566 0.4856 0.059 Uiso 1 calc
H46B H 0.227 0.7076 0.5018 0.059 Uiso 1 calc
H46C H 0.2395 0.829 0.5046 0.059 Uiso 1 calc
C47 C 0.04706(18) 0.9234(2) 0.43412(17) 0.0210(6) Uani 1 d
H47A H 0.0143 0.9611 0.3935 0.031 Uiso 1 calc
H47B H 0.1037 0.9474 0.4464 0.031 Uiso 1 calc
H47C H 0.0249 0.935 0.4732 0.031 Uiso 1 calc
N1 N 0.25849(13) 0.39855(16) 0.32210(12) 0.0123(5) Uani 1 d
N2 N 0.28074(12) 0.23177(16) 0.25989(11) 0.0113(4) Uani 1 d
N3 N 0.18566(13) 0.09699(17) 0.29187(12) 0.0122(5) Uani 1 d
N4 N 0.11490(12) 0.29888(17) 0.23240(12) 0.0121(4) Uani 1 d
O1 O 0.09653(11) 0.24363(15) 0.17939(10) 0.0194(4) Uani 1 d
O2 O 0.08004(12) 0.38155(15) 0.23022(11) 0.0233(5) Uani 1 d
O3 O 0.20339(15) 0.7727(2) 0.41054(13) 0.0391(6) Uani 1 d
H3A H 0.1533 0.7654 0.4059 0.059 Uiso 1 calc
O4 O 0.04451(12) 0.81705(15) 0.41858(11) 0.0227(5) Uani 1 d
H4A H -0.0008 0.8025 0.3903 0.034 Uiso 1 calc
P2 P 0.12463(4) 0.25991(5) 0.39484(3) 0.01062(13) Uani 1 d
P1 P 0.30417(4) 0.19206(5) 0.41907(4) 0.01065(14) Uani 1 d
Ru1 Ru 0.20768(2) 0.25021(2) 0.32179(2) 0.00913(6) Uani 1 d
F1 F 0.43970(15) 0.87659(17) 0.19841(12) 0.0545(7) Uani 1 d
F2 F 0.42408(13) 0.76920(19) 0.10765(12) 0.0497(6) Uani 1 d
F3 F 0.44838(11) 0.70563(16) 0.21704(11) 0.0382(5) Uani 1 d
F4 F 0.32487(13) 0.68553(15) 0.13968(12) 0.0449(6) Uani 1 d
F5 F 0.34089(13) 0.79365(16) 0.22909(11) 0.0420(5) Uani 1 d
F6 F 0.31683(12) 0.85732(15) 0.12024(10) 0.0351(5) Uani 1 d
P3 P 0.38270(5) 0.78076(6) 0.16808(5) 0.02430(18) Uani 1 d

loop_
_atom_site_aniso_label
_atom_site_aniso_U_11
_atom_site_aniso_U_22
_atom_site_aniso_U_33
_atom_site_aniso_U_23
_atom_site_aniso_U_13
_atom_site_aniso_U_12
C1 0.0138(12) 0.0123(13) 0.0158(14) -0.0007(11) 0.0013(10) 0.0012(10)
C2 0.0194(13) 0.0109(13) 0.0190(15) -0.0005(11) -0.0001(11) 0.0000(10)
C3 0.0182(13) 0.0161(14) 0.0180(15) 0.0017(12) 0.0007(11) -0.0062(11)
C4 0.0165(13) 0.0213(15) 0.0130(14) 0.0010(12) 0.0047(11) -0.0039(11)
C5 0.0134(12) 0.0166(14) 0.0092(13) 0.0011(11) 0.0010(10) -0.0018(10)
C6 0.0142(12) 0.0150(14) 0.0131(14) 0.0022(11) 0.0034(10) -0.0006(10)
C7 0.0158(13) 0.0236(16) 0.0191(15) 0.0013(13) 0.0080(11) -0.0023(11)
C8 0.0197(14) 0.0281(16) 0.0234(16) -0.0036(14) 0.0126(12) 0.0016(12)
C9 0.0220(14) 0.0228(16) 0.0171(15) -0.0029(12) 0.0088(12) 0.0043(12)
C10 0.0146(12) 0.0182(14) 0.0106(13) 0.0009(11) 0.0018(10) 0.0031(10)
C11 0.0154(12) 0.0127(13) 0.0107(13) -0.0018(10) 0.0028(10) 0.0012(10)
C12 0.0229(14) 0.0174(15) 0.0192(16) -0.0041(12) 0.0069(12) 0.0026(11)
C13 0.0319(16) 0.0108(14) 0.0220(16) -0.0065(12) 0.0062(13) 0.0002(11)
C14 0.0216(14) 0.0144(14) 0.0241(17) 0.0010(12) 0.0066(12) -0.0044(11)
C15 0.0151(12) 0.0135(14) 0.0173(14) -0.0019(11) 0.0043(11) -0.0013(10)
C16 0.0135(12) 0.0094(12) 0.0182(14) 0.0005(11) 0.0045(10) -0.0009(9)
C17 0.0157(12) 0.0112(13) 0.0177(14) 0.0001(11) 0.0070(11) 0.0006(10)
C18 0.0194(13) 0.0138(14) 0.0190(15) -0.0044(12) 0.0025(11) -0.0017(11)
C19 0.0144(13) 0.0169(14) 0.0278(17) 0.0048(12) 0.0041(11) -0.0050(11)
C20 0.0163(13) 0.0290(17) 0.0224(16) 0.0066(13) 0.0084(12) -0.0001(12)
C21 0.0175(13) 0.0198(14) 0.0168(15) -0.0002(11) 0.0066(11) 0.0008(10)
C22 0.0132(12) 0.0104(13) 0.0186(14) -0.0007(11) 0.0088(10) -0.0014(10)
C23 0.0176(13) 0.0169(14) 0.0156(15) 0.0010(11) 0.0056(11) 0.0012(10)
C24 0.0268(15) 0.0152(15) 0.0287(18) 0.0041(13) 0.0131(13) 0.0051(12)
C25 0.0382(18) 0.0135(15) 0.036(2) -0.0041(14) 0.0192(15) 0.0029(13)
C26 0.0373(17) 0.0201(16) 0.0227(17) -0.0084(13) 0.0113(14) -0.0026(13)
C27 0.0226(14) 0.0152(14) 0.0181(15) -0.0012(12) 0.0082(11) 0.0003(11)
C28 0.0150(12) 0.0093(12) 0.0118(13) -0.0021(10) 0.0040(10) -0.0025(10)
C29 0.0205(13) 0.0140(14) 0.0185(15) 0.0007(11) 0.0087(11) -0.0008(10)
C30 0.0244(14) 0.0163(14) 0.0149(15) 0.0020(11) 0.0104(11) -0.0024(11)
C31 0.0238(14) 0.0170(14) 0.0139(15) 0.0025(11) 0.0031(11) -0.0020(11)
C32 0.0171(13) 0.0166(14) 0.0150(14) 0.0017(11) 0.0041(11) 0.0019(10)
C33 0.0149(12) 0.0115(13) 0.0120(13) -0.0013(11) 0.0060(10) -0.0015(10)
C34 0.0141(12) 0.0127(13) 0.0120(13) 0.0017(11) 0.0030(10) 0.0023(10)
C35 0.0157(13) 0.0201(15) 0.0189(15) 0.0032(12) 0.0064(11) 0.0018(11)
C36 0.0232(15) 0.0272(17) 0.0277(18) 0.0015(14) 0.0146(13) 0.0052(12)
C37 0.0300(16) 0.0211(16) 0.0299(18) 0.0000(14) 0.0144(14) 0.0111(13)
C38 0.0261(15) 0.0146(15) 0.0312(18) 0.0005(13) 0.0094(13) 0.0046(12)
C39 0.0153(12) 0.0162(14) 0.0204(15) 0.0031(12) 0.0074(11) 0.0025(10)
C40 0.0159(12) 0.0117(12) 0.0119(13) 0.0013(10) 0.0052(10) -0.0018(9)
C41 0.0161(13) 0.0162(14) 0.0155(14) 0.0026(11) 0.0057(10) 0.0004(10)
C42 0.0266(15) 0.0132(14) 0.0163(15) 0.0020(11) 0.0064(12) -0.0009(11)
C43 0.0241(15) 0.0207(15) 0.0170(15) -0.0003(12) 0.0024(12) -0.0082(12)
C44 0.0134(13) 0.0262(16) 0.0214(16) 0.0002(13) 0.0004(11) -0.0038(11)
C45 0.0171(12) 0.0174(15) 0.0192(14) -0.0003(12) 0.0057(11) 0.0021(10)
C46 0.0327(18) 0.054(3) 0.0304(19) 0.0059(18) 0.0064(14) 0.0021(16)
C47 0.0250(15) 0.0165(15) 0.0238(17) -0.0033(12) 0.0109(12) -0.0025(11)
N1 0.0107(10) 0.0118(11) 0.0129(12) 0.0013(9) 0.0011(8) -0.0005(8)
N2 0.0101(9) 0.0127(12) 0.0098(11) 0.0009(9) 0.0009(8) 0.0008(8)
N3 0.0125(10) 0.0122(11) 0.0113(11) -0.0014(9) 0.0023(8) 0.0000(8)
N4 0.0124(10) 0.0122(11) 0.0137(12) -0.0003(9) 0.0069(9) -0.0026(8)
O1 0.0226(9) 0.0196(10) 0.0139(10) -0.0026(9) 0.0019(7) 0.0004(8)
O2 0.0276(11) 0.0158(10) 0.0239(12) 0.0014(9) 0.0033(9) 0.0076(8)
O3 0.0368(13) 0.0498(16) 0.0312(14) 0.0031(12) 0.0108(11) 0.0159(12)
O4 0.0221(10) 0.0173(10) 0.0235(12) -0.0061(9) -0.0016(8) 0.0003(8)
P2 0.0112(3) 0.0100(3) 0.0111(3) -0.0003(3) 0.0040(2) -0.0002(2)
P1 0.0114(3) 0.0101(3) 0.0111(3) -0.0002(3) 0.0042(2) 0.0007(2)
Ru1 0.01010(9) 0.00799(10) 0.00964(10) 0.00002(9) 0.00337(7) -0.00009(8)
F1 0.0655(16) 0.0414(13) 0.0478(15) 0.0017(11) 0.0022(12) -0.0196(11)
F2 0.0458(12) 0.0712(17) 0.0408(13) 0.0106(12) 0.0263(10) 0.0257(11)
F3 0.0305(10) 0.0431(12) 0.0378(12) 0.0064(10) 0.0050(9) 0.0129(9)
F4 0.0458(12) 0.0300(11) 0.0500(14) -0.0016(10) -0.0001(10) -0.0078(9)
F5 0.0552(13) 0.0403(12) 0.0382(13) 0.0108(10) 0.0257(10) 0.0208(10)
F6 0.0440(11) 0.0309(11) 0.0317(11) 0.0064(9) 0.0129(9) 0.0151(9)
P3 0.0245(4) 0.0221(4) 0.0280(5) 0.0013(3) 0.0101(3) 0.0040(3)

loop_
_atom_type_symbol
_atom_type_description
_atom_type_scat_dispersion_real
_atom_type_scat_dispersion_imag
_atom_type_scat_source
C C 0.0033 0.0016 'International Tables Vol C Tables 4.2.6.8 and 6.1.1.4'
H H 0 0 'International Tables Vol C Tables 4.2.6.8 and 6.1.1.4'
N N 0.0061 0.0033 'International Tables Vol C Tables 4.2.6.8 and 6.1.1.4'
O O 0.0106 0.006 'International Tables Vol C Tables 4.2.6.8 and 6.1.1.4'
F F 0.0171 0.0103 'International Tables Vol C Tables 4.2.6.8 and 6.1.1.4'
Ru Ru -1.2594 0.8363 'International Tables Vol C Tables 4.2.6.8 and 6.1.1.4'
P P 0.1023 0.0942 'International Tables Vol C Tables 4.2.6.8 and 6.1.1.4'

loop_
_geom_angle_atom_site_label_1
_geom_angle_atom_site_label_2
_geom_angle_atom_site_label_3
_geom_angle
N1 C1 C2 123.5(3)
N1 C1 H1 118.2
C2 C1 H1 118.2
C3 C2 C1 119.0(3)
C3 C2 H2 120.5
C1 C2 H2 120.5
C2 C3 C4 118.7(3)
C2 C3 H3 120.6
C4 C3 H3 120.6
C3 C4 C5 119.9(3)
C3 C4 H4 120.1
C5 C4 H4 120.1
N1 C5 C4 121.5(3)
N1 C5 C6 116.0(2)
C4 C5 C6 122.4(2)
N2 C6 C7 120.5(3)
N2 C6 C5 112.9(2)
C7 C6 C5 126.5(3)
C6 C7 C8 118.5(3)
C6 C7 H7 120.7
C8 C7 H7 120.7
C9 C8 C7 120.8(3)
C9 C8 H8 119.6
C7 C8 H8 119.6
C8 C9 C10 118.3(3)
C8 C9 H9 120.8
C10 C9 H9 120.8
N2 C10 C9 120.2(3)
N2 C10 C11 113.6(2)
C9 C10 C11 126.2(3)
N3 C11 C12 121.4(3)
N3 C11 C10 115.9(2)
C12 C11 C10 122.6(3)
C13 C12 C11 120.0(3)
C13 C12 H12 120
C11 C12 H12 120
C14 C13 C12 118.7(3)
C14 C13 H13 120.6
C12 C13 H13 120.6
C15 C14 C13 119.1(3)
C15 C14 H14 120.5
C13 C14 H14 120.5
N3 C15 C14 123.5(3)
N3 C15 H15 118.2
C14 C15 H15 118.2
C21 C16 C17 118.2(2)
C21 C16 P2 120.9(2)
C17 C16 P2 120.9(2)
C18 C17 C16 120.6(3)
C18 C17 H17 119.7
C16 C17 H17 119.7
C19 C18 C17 120.0(3)
C19 C18 H18 120
C17 C18 H18 120
C20 C19 C18 120.4(3)
C20 C19 H19 119.8
C18 C19 H19 119.8
C19 C20 C21 119.7(3)
C19 C20 H20 120.2
C21 C20 H20 120.2
C16 C21 C20 120.9(3)
C16 C21 H21 119.5
C20 C21 H21 119.5
C27 C22 C23 119.6(3)
C27 C22 P2 123.7(2)
C23 C22 P2 116.5(2)
C24 C23 C22 120.1(3)
C24 C23 H23 119.9
C22 C23 H23 119.9
C25 C24 C23 119.8(3)
C25 C24 H24 120.1
C23 C24 H24 120.1
C26 C25 C24 120.3(3)
C26 C25 H25 119.8
C24 C25 H25 119.8
C25 C26 C27 120.5(3)
C25 C26 H26 119.8
C27 C26 H26 119.8
C22 C27 C26 119.6(3)
C22 C27 H27 120.2
C26 C27 H27 120.2
C33 C28 C29 118.1(2)
C33 C28 P2 117.3(2)
C29 C28 P2 124.6(2)
C30 C29 C28 121.0(3)
C30 C29 H29 119.5
C28 C29 H29 119.5
C29 C30 C31 120.2(3)
C29 C30 H30 119.9
C31 C30 H30 119.9
C32 C31 C30 119.8(3)
C32 C31 H31 120.1
C30 C31 H31 120.1
C31 C32 C33 119.9(3)
C31 C32 H32 120
C33 C32 H32 120
C32 C33 C28 120.8(2)
C32 C33 P1 121.6(2)
C28 C33 P1 117.5(2)
C39 C34 C35 118.9(3)
C39 C34 P1 121.0(2)
C35 C34 P1 119.4(2)
C36 C35 C34 120.2(3)
C36 C35 H35 119.9
C34 C35 H35 119.9
C35 C36 C37 120.0(3)
C35 C36 H36 120
C37 C36 H36 120
C38 C37 C36 120.0(3)
C38 C37 H37 120
C36 C37 H37 120
C39 C38 C37 120.4(3)
C39 C38 H38 119.8
C37 C38 H38 119.8
C38 C39 C34 120.4(3)
C38 C39 H39 119.8
C34 C39 H39 119.8
C41 C40 C45 118.4(2)
C41 C40 P1 116.7(2)
C45 C40 P1 124.9(2)
C42 C41 C40 121.9(3)
C42 C41 H41 119.1
C40 C41 H41 119.1
C41 C42 C43 119.0(3)
C41 C42 H42 120.5
C43 C42 H42 120.5
C44 C43 C42 119.8(3)
C44 C43 H43 120.1
C42 C43 H43 120.1
C43 C44 C45 121.2(3)
C43 C44 H44 119.4
C45 C44 H44 119.4
C44 C45 C40 119.7(3)
C44 C45 H45 120.1
C40 C45 H45 120.1
O3 C46 H46A 109.5
O3 C46 H46B 109.5
H46A C46 H46B 109.5
O3 C46 H46C 109.5
H46A C46 H46C 109.5
H46B C46 H46C 109.5
O4 C47 H47A 109.5
O4 C47 H47B 109.5
H47A C47 H47B 109.5
O4 C47 H47C 109.5
H47A C47 H47C 109.5
H47B C47 H47C 109.5
C1 N1 C5 117.4(2)
C1 N1 Ru1 129.07(18)
C5 N1 Ru1 113.50(17)
C10 N2 C6 121.8(2)
C10 N2 Ru1 118.46(17)
C6 N2 Ru1 119.79(18)
C15 N3 C11 117.2(2)
C15 N3 Ru1 129.30(19)
C11 N3 Ru1 113.48(17)
O2 N4 O1 118.5(2)
O2 N4 Ru1 121.96(18)
O1 N4 Ru1 119.46(16)
C46 O3 H3A 109.5
C47 O4 H4A 109.5
C22 P2 C16 99.09(12)
C22 P2 C28 104.28(12)
C16 P2 C28 104.84(12)
C22 P2 Ru1 120.57(9)
C16 P2 Ru1 118.55(9)
C28 P2 Ru1 107.72(8)
C34 P1 C33 106.20(12)
C34 P1 C40 107.30(12)
C33 P1 C40 100.76(12)
C34 P1 Ru1 113.52(9)
C33 P1 Ru1 108.39(9)
C40 P1 Ru1 119.23(9)
N2 Ru1 N3 78.46(9)
N2 Ru1 N4 87.47(8)
N3 Ru1 N4 90.84(8)
N2 Ru1 N1 77.59(9)
N3 Ru1 N1 155.96(9)
N4 Ru1 N1 86.18(8)
N2 Ru1 P1 93.88(6)
N3 Ru1 P1 87.35(6)
N4 Ru1 P1 177.48(6)
N1 Ru1 P1 96.18(6)
N2 Ru1 P2 176.19(6)
N3 Ru1 P2 98.19(6)
N4 Ru1 P2 94.43(6)
N1 Ru1 P2 105.81(6)
P1 Ru1 P2 84.10(2)
F2 P3 F4 91.06(14)
F2 P3 F1 90.56(15)
F4 P3 F1 178.38(15)
F2 P3 F3 91.44(12)
F4 P3 F3 89.62(12)
F1 P3 F3 90.24(12)
F2 P3 F5 179.43(13)
F4 P3 F5 89.38(13)
F1 P3 F5 89.00(14)
F3 P3 F5 88.92(11)
F2 P3 F6 89.42(11)
F4 P3 F6 90.99(12)
F1 P3 F6 89.13(12)
F3 P3 F6 178.94(13)
F5 P3 F6 90.22(11)

loop_
_geom_bond_atom_site_label_1
_geom_bond_atom_site_label_2
_geom_bond_distance
C1 N1 1.344(3)
C1 C2 1.381(4)
C1 H1 0.95
C2 C3 1.380(4)
C2 H2 0.95
C3 C4 1.384(4)
C3 H3 0.95
C4 C5 1.388(4)
C4 H4 0.95
C5 N1 1.370(3)
C5 C6 1.474(4)
C6 N2 1.346(3)
C6 C7 1.379(4)
C7 C8 1.390(4)
C7 H7 0.95
C8 C9 1.378(4)
C8 H8 0.95
C9 C10 1.397(4)
C9 H9 0.95
C10 N2 1.342(3)
C10 C11 1.467(4)
C11 N3 1.371(3)
C11 C12 1.382(4)
C12 C13 1.382(4)
C12 H12 0.95
C13 C14 1.376(4)
C13 H13 0.95
C14 C15 1.375(4)
C14 H14 0.95
C15 N3 1.345(3)
C15 H15 0.95
C16 C21 1.394(4)
C16 C17 1.397(4)
C16 P2 1.838(3)
C17 C18 1.393(4)
C17 H17 0.95
C18 C19 1.378(4)
C18 H18 0.95
C19 C20 1.377(4)
C19 H19 0.95
C20 C21 1.396(4)
C20 H20 0.95
C21 H21 0.95
C22 C27 1.390(4)
C22 C23 1.399(4)
C22 P2 1.827(3)
C23 C24 1.391(4)
C23 H23 0.95
C24 C25 1.381(5)
C24 H24 0.95
C25 C26 1.378(5)
C25 H25 0.95
C26 C27 1.395(4)
C26 H26 0.95
C27 H27 0.95
C28 C33 1.399(4)
C28 C29 1.400(4)
C28 P2 1.848(3)
C29 C30 1.384(4)
C29 H29 0.95
C30 C31 1.391(4)
C30 H30 0.95
C31 C32 1.386(4)
C31 H31 0.95
C32 C33 1.399(4)
C32 H32 0.95
C33 P1 1.827(3)
C34 C39 1.397(4)
C34 C35 1.401(4)
C34 P1 1.817(3)
C35 C36 1.388(4)
C35 H35 0.95
C36 C37 1.390(4)
C36 H36 0.95
C37 C38 1.381(4)
C37 H37 0.95
C38 C39 1.381(4)
C38 H38 0.95
C39 H39 0.95
C40 C41 1.392(4)
C40 C45 1.398(4)
C40 P1 1.829(3)
C41 C42 1.381(4)
C41 H41 0.95
C42 C43 1.393(4)
C42 H42 0.95
C43 C44 1.379(4)
C43 H43 0.95
C44 C45 1.384(4)
C44 H44 0.95
C45 H45 0.95
C46 O3 1.401(4)
C46 H46A 0.98
C46 H46B 0.98
C46 H46C 0.98
C47 O4 1.423(3)
C47 H47A 0.98
C47 H47B 0.98
C47 H47C 0.98
N1 Ru1 2.125(2)
N2 Ru1 2.020(2)
N3 Ru1 2.095(2)
N4 O2 1.229(3)
N4 O1 1.252(3)
N4 Ru1 2.124(2)
O3 H3A 0.84
O4 H4A 0.84
P2 Ru1 2.3270(7)
P1 Ru1 2.2958(7)
F1 P3 1.597(2)
F2 P3 1.583(2)
F3 P3 1.599(2)
F4 P3 1.590(2)
F5 P3 1.600(2)
F6 P3 1.604(2)

loop_
_geom_torsion_atom_site_label_1
_geom_torsion_atom_site_label_2
_geom_torsion_atom_site_label_3
_geom_torsion_atom_site_label_4
_geom_torsion
N1 C1 C2 C3 -0.8(4)
C1 C2 C3 C4 1.0(4)
C2 C3 C4 C5 0.2(4)
C3 C4 C5 N1 -1.6(4)
C3 C4 C5 C6 174.6(2)
N1 C5 C6 N2 -0.4(3)
C4 C5 C6 N2 -176.8(2)
N1 C5 C6 C7 176.2(3)
C4 C5 C6 C7 -0.2(4)
N2 C6 C7 C8 0.7(4)
C5 C6 C7 C8 -175.6(3)
C6 C7 C8 C9 0.1(4)
C7 C8 C9 C10 -0.8(4)
C8 C9 C10 N2 0.6(4)
C8 C9 C10 C11 -177.7(3)
N2 C10 C11 N3 -1.0(3)
C9 C10 C11 N3 177.4(3)
N2 C10 C11 C12 -178.3(2)
C9 C10 C11 C12 0.1(4)
N3 C11 C12 C13 0.9(4)
C10 C11 C12 C13 178.1(3)
C11 C12 C13 C14 -2.2(4)
C12 C13 C14 C15 1.0(4)
C13 C14 C15 N3 1.8(4)
C21 C16 C17 C18 -3.7(4)
P2 C16 C17 C18 177.0(2)
C16 C17 C18 C19 0.3(4)
C17 C18 C19 C20 2.6(4)
C18 C19 C20 C21 -2.1(4)
C17 C16 C21 C20 4.2(4)
P2 C16 C21 C20 -176.5(2)
C19 C20 C21 C16 -1.4(4)
C27 C22 C23 C24 1.0(4)
P2 C22 C23 C24 -175.0(2)
C22 C23 C24 C25 0.7(4)
C23 C24 C25 C26 -1.9(5)
C24 C25 C26 C27 1.4(5)
C23 C22 C27 C26 -1.4(4)
P2 C22 C27 C26 174.3(2)
C25 C26 C27 C22 0.2(5)
C33 C28 C29 C30 -3.9(4)
P2 C28 C29 C30 177.2(2)
C28 C29 C30 C31 1.1(4)
C29 C30 C31 C32 2.5(4)
C30 C31 C32 C33 -3.2(4)
C31 C32 C33 C28 0.3(4)
C31 C32 C33 P1 175.8(2)
C29 C28 C33 C32 3.2(4)
P2 C28 C33 C32 -177.8(2)
C29 C28 C33 P1 -172.4(2)
P2 C28 C33 P1 6.5(3)
C39 C34 C35 C36 -2.6(4)
P1 C34 C35 C36 -173.2(2)
C34 C35 C36 C37 2.2(5)
C35 C36 C37 C38 -0.3(5)
C36 C37 C38 C39 -1.2(5)
C37 C38 C39 C34 0.8(5)
C35 C34 C39 C38 1.1(4)
P1 C34 C39 C38 171.6(2)
C45 C40 C41 C42 -0.5(4)
P1 C40 C41 C42 177.9(2)
C40 C41 C42 C43 0.9(4)
C41 C42 C43 C44 -0.8(4)
C42 C43 C44 C45 0.2(5)
C43 C44 C45 C40 0.2(5)
C41 C40 C45 C44 -0.1(4)
P1 C40 C45 C44 -178.4(2)
C2 C1 N1 C5 -0.5(4)
C2 C1 N1 Ru1 -178.6(2)
C4 C5 N1 C1 1.7(4)
C6 C5 N1 C1 -174.7(2)
C4 C5 N1 Ru1 -179.9(2)
C6 C5 N1 Ru1 3.6(3)
C9 C10 N2 C6 0.2(4)
C11 C10 N2 C6 178.7(2)
C9 C10 N2 Ru1 179.6(2)
C11 C10 N2 Ru1 -1.9(3)
C7 C6 N2 C10 -0.9(4)
C5 C6 N2 C10 175.9(2)
C7 C6 N2 Ru1 179.8(2)
C5 C6 N2 Ru1 -3.4(3)
C14 C15 N3 C11 -3.1(4)
C14 C15 N3 Ru1 178.2(2)
C12 C11 N3 C15 1.7(4)
C10 C11 N3 C15 -175.7(2)
C12 C11 N3 Ru1 -179.4(2)
C10 C11 N3 Ru1 3.3(3)
C27 C22 P2 C16 126.2(2)
C23 C22 P2 C16 -58.0(2)
C27 C22 P2 C28 18.2(3)
C23 C22 P2 C28 -166.0(2)
C27 C22 P2 Ru1 -102.8(2)
C23 C22 P2 Ru1 73.0(2)
C21 C16 P2 C22 -45.8(3)
C17 C16 P2 C22 133.6(2)
C21 C16 P2 C28 61.8(3)
C17 C16 P2 C28 -118.9(2)
C21 C16 P2 Ru1 -178.08(19)
C17 C16 P2 Ru1 1.2(3)
C33 C28 P2 C22 -119.1(2)
C29 C28 P2 C22 59.8(3)
C33 C28 P2 C16 137.3(2)
C29 C28 P2 C16 -43.9(3)
C33 C28 P2 Ru1 10.1(2)
C29 C28 P2 Ru1 -171.0(2)
C39 C34 P1 C33 29.3(3)
C35 C34 P1 C33 -160.2(2)
C39 C34 P1 C40 136.4(2)
C35 C34 P1 C40 -53.1(3)
C39 C34 P1 Ru1 -89.7(2)
C35 C34 P1 Ru1 80.8(2)
C32 C33 P1 C34 41.7(3)
C28 C33 P1 C34 -142.7(2)
C32 C33 P1 C40 -70.1(2)
C28 C33 P1 C40 105.5(2)
C32 C33 P1 Ru1 164.0(2)
C28 C33 P1 Ru1 -20.4(2)
C41 C40 P1 C34 176.8(2)
C45 C40 P1 C34 -4.9(3)
C41 C40 P1 C33 -72.3(2)
C45 C40 P1 C33 106.0(3)
C41 C40 P1 Ru1 46.1(2)
C45 C40 P1 Ru1 -135.7(2)
